data_1571906
loop_
_publ_author_name
'Fan, Chang-Chun'
'Liu, Cheng-Dong'
'Liang, Bei-Dou'
'Ju, Tong-Yu'
'Wang, Wei'
'Jin, Ming-Liang'
'Chai, Chao-Yang'
'Zhang, Wen'

_publ_section_title
;
 Chiral three-dimensional organic-inorganic lead iodide hybrid
 semiconductors.
;
_journal_issue 29
_journal_name_full 'Chemical science'
_journal_page_first 11374
_journal_page_last 11381
_journal_paper_doi 10.1039/d4sc00954a
_journal_volume 15
_journal_year 2024
_chemical_absolute_configuration ad
_chemical_formula_moiety 'I6 Pb2, C7 H12 N2'
_chemical_formula_sum 'C7 H12 I6 N2 Pb2'
_chemical_formula_weight 1299.97
_space_group_crystal_system orthorhombic
_space_group_IT_number 20
_space_group_name_Hall 'C 2c 2'
_space_group_name_H-M_alt 'C 2 2 21'
_atom_sites_solution_hydrogens geom
_atom_sites_solution_primary dual
_audit_creation_date 2024-01-05
_audit_creation_method
;
Olex2 1.5
(compiled 2023.03.06 svn.rbb2c1857 for OlexSys, GUI svn.r6748)
;
_audit_update_record
;
2024-01-05 deposited with the CCDC.	2024-06-13 downloaded from the CCDC.
;
_cell_angle_alpha 90
_cell_angle_beta 90
_cell_angle_gamma 90
_cell_formula_units_Z 8
_cell_length_a 12.9629(3)
_cell_length_b 18.7955(5)
_cell_length_c 17.6714(5)
_cell_measurement_reflns_used 16647
_cell_measurement_temperature 297.98(10)
_cell_measurement_theta_max 30.4920
_cell_measurement_theta_min 2.4300
_cell_volume 4305.53(19)
_computing_cell_refinement 'CrysAlisPro 1.171.40.84a (Rigaku OD, 2020)'
_computing_data_collection 'CrysAlisPro 1.171.40.84a (Rigaku OD, 2020)'
_computing_data_reduction 'CrysAlisPro 1.171.40.84a (Rigaku OD, 2020)'
_computing_molecular_graphics 'Olex2 1.5 (Dolomanov et al., 2009)'
_computing_publication_material 'Olex2 1.5 (Dolomanov et al., 2009)'
_computing_structure_refinement 'SHELXL 2018/3 (Sheldrick, 2015)'
_computing_structure_solution 'ShelXT (Sheldrick, 2015)'
_diffrn_ambient_environment air
_diffrn_ambient_temperature 297.98(10)
_diffrn_detector 'Hybrid Pixel Array Detector'
_diffrn_detector_area_resol_mean 10.0000
_diffrn_detector_type HyPix
_diffrn_measured_fraction_theta_full 1.000
_diffrn_measured_fraction_theta_max 0.925
_diffrn_measurement_details
;
List of Runs (angles in degrees, time in seconds):

  # Type    Start    End  Width  t~exp~   \w     \q     \k     \f   Frames
#--------------------------------------------------------------------------
  1  \w    -68.00 -42.00   0.50    0.25    --    5.69 -38.00  30.00   52
  2  \w    -58.00  20.00   0.50    0.25    --    5.69 -38.00  90.00  156
  3  \w    -32.00  20.00   0.50    0.25    --    5.69 -38.00  30.00  104
  4  \w    -65.00  20.00   0.50    0.25    --    5.69 -29.00 -13.03  170
  5  \w    -68.00  20.00   0.50    0.25    --    5.69 -38.00-180.00  176
  6  \w     -6.00  79.00   0.50    0.25    --    5.69  77.00-180.00  170
  7  \w    -22.00  10.00   0.50    0.25    --   -6.24  30.00-144.33   64
  8  \w     -5.00  40.00   0.50    0.25    --    5.69 -99.00-180.00   90
  9  \w     28.00  69.00   0.50    0.25    --   -6.24  30.00-144.33   82
 10  \w    -22.00  69.00   0.50    0.25    --   -6.24  31.00 -73.99  182
 11  \w    -75.00   9.00   0.50    0.25    --   -6.24 -38.00-120.00  168
 12  \w    -18.00  26.00   0.50    0.25    --   -6.24 -99.00  30.00   88
 13  \w    -18.00  28.00   0.50    0.25    --   -6.24 -99.00 120.00   92
;
_diffrn_measurement_device 'four-circle diffractometer'
_diffrn_measurement_device_type 'XtaLAB Synergy R, DW system, HyPix'
_diffrn_measurement_method '\w scans'
_diffrn_orient_matrix_type 'CrysAlisPro convention (1999,Acta A55,543-557)'
_diffrn_orient_matrix_UB_11 0.0241828000
_diffrn_orient_matrix_UB_12 0.0143535000
_diffrn_orient_matrix_UB_13 -0.0326099000
_diffrn_orient_matrix_UB_21 0.0188808000
_diffrn_orient_matrix_UB_22 -0.0342734000
_diffrn_orient_matrix_UB_23 -0.0095203000
_diffrn_orient_matrix_UB_31 -0.0452985000
_diffrn_orient_matrix_UB_32 -0.0066250000
_diffrn_orient_matrix_UB_33 -0.0213720000
_diffrn_radiation_monochromator mirror
_diffrn_radiation_probe x-ray
_diffrn_radiation_type 'Mo K\a'
_diffrn_radiation_wavelength 0.71073
_diffrn_reflns_av_R_equivalents 0.0746
_diffrn_reflns_av_unetI/netI 0.0412
_diffrn_reflns_Laue_measured_fraction_full 1.000
_diffrn_reflns_Laue_measured_fraction_max 0.925
_diffrn_reflns_limit_h_max 18
_diffrn_reflns_limit_h_min -18
_diffrn_reflns_limit_k_max 26
_diffrn_reflns_limit_k_min -26
_diffrn_reflns_limit_l_max 24
_diffrn_reflns_limit_l_min -25
_diffrn_reflns_number 59812
_diffrn_reflns_point_group_measured_fraction_full 1.000
_diffrn_reflns_point_group_measured_fraction_max 0.897
_diffrn_reflns_theta_full 25.242
_diffrn_reflns_theta_max 30.914
_diffrn_reflns_theta_min 1.908
_diffrn_source 'Rotating-anode X-ray tube'
_diffrn_source_type 'Rigaku (Mo) X-ray Source'
_exptl_absorpt_coefficient_mu 24.212
_exptl_absorpt_correction_T_max 1.00000
_exptl_absorpt_correction_T_min 0.27583
_exptl_absorpt_correction_type multi-scan
_exptl_absorpt_process_details
;
CrysAlisPro 1.171.40.84a (Rigaku Oxford Diffraction, 2020)
Empirical absorption correction using spherical harmonics,
implemented in SCALE3 ABSPACK scaling algorithm.
;
_exptl_crystal_colour 'metallic pinkish red'
_exptl_crystal_colour_lustre metallic
_exptl_crystal_colour_modifier pinkish
_exptl_crystal_colour_primary red
_exptl_crystal_density_diffrn 4.011
_exptl_crystal_description block
_exptl_crystal_F_000 4400
_refine_diff_density_max 3.013
_refine_diff_density_min -5.375
_refine_diff_density_rms 0.501
_refine_ls_abs_structure_details
;
 Flack x determined using 1543 quotients [(I+)-(I-)]/[(I+)+(I-)]
 (Parsons, Flack and Wagner, Acta Cryst. B69 (2013) 249-259).
;
_refine_ls_abs_structure_Flack -0.019(18)
_refine_ls_extinction_method none
_refine_ls_goodness_of_fit_ref 0.991
_refine_ls_hydrogen_treatment constr
_refine_ls_matrix_type full
_refine_ls_number_parameters 179
_refine_ls_number_reflns 6128
_refine_ls_number_restraints 100
_refine_ls_restrained_S_all 0.991
_refine_ls_R_factor_all 0.0767
_refine_ls_R_factor_gt 0.0488
_refine_ls_shift/su_max 0.001
_refine_ls_shift/su_mean 0.000
_refine_ls_structure_factor_coef Fsqd
_refine_ls_weighting_details 'w=1/[\s^2^(Fo^2^)+(0.0928P)^2^] where P=(Fo^2^+2Fc^2^)/3'
_refine_ls_weighting_scheme calc
_refine_ls_wR_factor_gt 0.1343
_refine_ls_wR_factor_ref 0.1492
_reflns_Friedel_coverage 0.772
_reflns_Friedel_fraction_full 1.000
_reflns_Friedel_fraction_max 0.863
_reflns_number_gt 4234
_reflns_number_total 6128
_reflns_threshold_expression 'I > 2\s(I)'
_cod_data_source_file d4sc00954a2.cif
_cod_data_source_block 3R-298K
_cod_depositor_comments 'Adding full bibliography for 1571897--1571906.cif.'
_cod_database_code 1571906
_shelx_shelxl_version_number 2018/3
_chemical_oxdiff_formula 'C H N I Pb'
_shelx_space_group_comment
;
The symmetry employed for this shelxl refinement is uniquely defined
by the following loop, which should always be used as a source of
symmetry information in preference to the above space-group names.
They are only intended as comments.
;
_reflns_odcompleteness_completeness 99.96
_reflns_odcompleteness_iscentric 1
_reflns_odcompleteness_theta 26.32
_olex2_refinement_description
;
1. Restrained distances
 C2-C1A = C2-C1B
 1.53 with sigma of 0.02
 N1A-C2 = N1B-C2
 1.47 with sigma of 0.02
2. Uiso/Uaniso restraints and constraints
N1B: within 1.7A with sigma of 0.04 and sigma for terminal atoms of 0.08 within
1.7A
Uanis(C2) \\sim Ueq: with sigma of 0.01 and sigma for terminal atoms of 0.02
Uanis(N1A) \\sim Ueq: with sigma of 0.01 and sigma for terminal atoms of 0.02
Uanis(C1A) \\sim Ueq: with sigma of 0.01 and sigma for terminal atoms of 0.02
Uanis(C1B) \\sim Ueq: with sigma of 0.01 and sigma for terminal atoms of 0.02
Uanis(N1B) \\sim Ueq: with sigma of 0.01 and sigma for terminal atoms of 0.02
3. Rigid body (RIGU) restrains
 N2, C3, C4, C5, C6, C7
 with sigma for 1-2 distances of 0.004 and sigma for 1-3 distances of 0.004
 C7, N2, C5, C4, C6, C3, C2, C1B, N1A, N1B
 with sigma for 1-2 distances of 0.004 and sigma for 1-3 distances of 0.004
4. Others
 Fixed Sof: N1A(0.5) H1AA(0.5) H1AB(0.5) H1AC(0.5) C1A(0.5) H1AD(0.5)
 H1AE(0.5) H1AF(0.5) N1B(0.5) H1BA(0.5) H1BB(0.5) H1BC(0.5) C1B(0.5) H1BD(0.5)
 H1BE(0.5) H1BF(0.5)
5.a Ternary CH refined with riding coordinates:
 C2(H2A)
5.b Aromatic/amide H refined with riding coordinates:
 N2(H2), C4(H4), C5(H5), C6(H6), C7(H7)
5.c Idealised Me refined as rotating group:
 N1A(H1AA,H1AB,H1AC), C1A(H1AD,H1AE,H1AF), N1B(H1BA,H1BB,H1BC), C1B(H1BD,H1BE,
 H1BF)
;
_olex2_submission_special_instructions 'No special instructions were received'
_oxdiff_exptl_absorpt_empirical_details
;
Empirical correction (ABSPACK) includes:
- Absorption correction using spherical harmonics
- Frame scaling
;
_oxdiff_exptl_absorpt_empirical_full_max 2.286
_oxdiff_exptl_absorpt_empirical_full_min 0.569

loop_
_space_group_symop_operation_xyz
'x, y, z'
'-x, -y, z+1/2'
'-x, y, -z+1/2'
'x, -y, -z'
'x+1/2, y+1/2, z'
'-x+1/2, -y+1/2, z+1/2'
'-x+1/2, y+1/2, -z+1/2'
'x+1/2, -y+1/2, -z'

loop_
_atom_site_label
_atom_site_type_symbol
_atom_site_fract_x
_atom_site_fract_y
_atom_site_fract_z
_atom_site_U_iso_or_equiv
_atom_site_adp_type
_atom_site_occupancy
_atom_site_site_symmetry_order
_atom_site_calc_flag
_atom_site_refinement_flags_posn
_atom_site_refinement_flags_adp
_atom_site_refinement_flags_occupancy
_atom_site_disorder_assembly
_atom_site_disorder_group
Pb1 Pb 0.50112(3) 0.12466(2) 0.61979(3) 0.02951(18) Uani 1 1 d . . . . .
Pb2 Pb 0.50333(3) 0.37497(2) 0.37868(3) 0.02803(18) Uani 1 1 d . . . . .
I1 I 0.500000 0.00914(8) 0.750000 0.0308(3) Uani 1 2 d S T P . .
I2 I 0.47078(17) 0.000000 0.500000 0.0557(5) Uani 1 2 d S T P . .
I3 I 0.75273(9) 0.10889(7) 0.61095(6) 0.0584(3) Uani 1 1 d . . . . .
I4 I 0.25164(9) 0.13405(5) 0.62691(5) 0.0436(3) Uani 1 1 d . . . . .
I5 I 0.500000 0.24432(8) 0.750000 0.0308(3) Uani 1 2 d S T P . .
I6 I 0.4965(2) 0.25463(10) 0.50270(9) 0.0788(5) Uani 1 1 d . . . . .
I7 I 0.500000 0.25722(8) 0.250000 0.0291(3) Uani 1 2 d S T P . .
I8 I 0.5242(2) 0.500000 0.500000 0.0627(6) Uani 1 2 d S T P . .
I9 I 0.500000 0.49688(8) 0.250000 0.0305(3) Uani 1 2 d S T P . .
N2 N 0.7564(14) 0.4388(8) 0.6481(7) 0.076(4) Uani 1 1 d . . . . .
H2 H 0.760651 0.479988 0.627060 0.091 Uiso 1 1 calc R U . . .
C2 C 0.7499(12) 0.3575(10) 0.8442(10) 0.081(4) Uani 1 1 d D U . . .
H2A H 0.749759 0.306485 0.855716 0.097 Uiso 1 1 calc R U . A 1
C3 C 0.7499(12) 0.3685(6) 0.7570(7) 0.045(3) Uani 1 1 d . . . . .
C4 C 0.7495(13) 0.3083(7) 0.7133(8) 0.057(3) Uani 1 1 d . . . . .
H4 H 0.748592 0.263710 0.736158 0.069 Uiso 1 1 calc R U . . .
C5 C 0.7502(16) 0.3134(9) 0.6364(9) 0.069(4) Uani 1 1 d . . . . .
H5 H 0.747293 0.273191 0.605820 0.083 Uiso 1 1 calc R U . . .
C6 C 0.7554(14) 0.3796(10) 0.6066(11) 0.079(5) Uani 1 1 d . . . . .
H6 H 0.758453 0.384045 0.554228 0.095 Uiso 1 1 calc R U . . .
C7 C 0.7507(14) 0.4323(8) 0.7239(8) 0.056(3) Uani 1 1 d . . . . .
H7 H 0.747145 0.473003 0.753704 0.067 Uiso 1 1 calc R U . . .
N1A N 0.667(2) 0.391(2) 0.883(2) 0.079(11) Uani 0.5 1 d D U P B 1
H1AA H 0.607377 0.376800 0.862615 0.095 Uiso 0.5 1 calc R U P B 1
H1AB H 0.672589 0.438060 0.877794 0.095 Uiso 0.5 1 calc R U P B 1
H1AC H 0.668754 0.379462 0.931382 0.095 Uiso 0.5 1 calc R U P B 1
C1A C 0.850(3) 0.390(2) 0.870(3) 0.067(12) Uani 0.5 1 d D U P B 1
H1AD H 0.905404 0.373161 0.838632 0.101 Uiso 0.5 1 calc R U P B 1
H1AE H 0.863157 0.376819 0.921664 0.101 Uiso 0.5 1 calc R U P B 1
H1AF H 0.845890 0.440931 0.866351 0.101 Uiso 0.5 1 calc R U P B 1
N1B N 0.836(3) 0.373(3) 0.891(2) 0.094(13) Uani 0.5 1 d D U P B 2
H1BA H 0.855933 0.417586 0.883003 0.112 Uiso 0.5 1 calc R U P B 2
H1BB H 0.887469 0.343464 0.879312 0.112 Uiso 0.5 1 calc R U P B 2
H1BC H 0.818568 0.367224 0.939069 0.112 Uiso 0.5 1 calc R U P B 2
C1B C 0.643(2) 0.366(2) 0.872(2) 0.057(8) Uani 0.5 1 d D U P B 2
H1BD H 0.617115 0.411312 0.856935 0.085 Uiso 0.5 1 calc R U P B 2
H1BE H 0.642938 0.362480 0.926315 0.085 Uiso 0.5 1 calc R U P B 2
H1BF H 0.600885 0.328833 0.851231 0.085 Uiso 0.5 1 calc R U P B 2

loop_
_atom_site_aniso_label
_atom_site_aniso_U_11
_atom_site_aniso_U_22
_atom_site_aniso_U_33
_atom_site_aniso_U_23
_atom_site_aniso_U_13
_atom_site_aniso_U_12
Pb1 0.0299(3) 0.0320(3) 0.0266(3) 0.00092(18) 0.00020(17) -0.0017(4)
Pb2 0.0297(3) 0.0292(3) 0.0252(3) 0.00007(17) -0.00007(17) -0.0001(4)
I1 0.0299(7) 0.0328(7) 0.0297(7) 0.000 0.0007(7) 0.000
I2 0.0764(13) 0.0510(9) 0.0397(8) -0.0205(7) 0.000 0.000
I3 0.0251(4) 0.0815(7) 0.0685(6) 0.0092(5) -0.0012(6) -0.0064(5)
I4 0.0222(4) 0.0512(5) 0.0573(6) -0.0063(3) 0.0009(5) -0.0013(5)
I5 0.0254(8) 0.0340(7) 0.0331(7) 0.000 -0.0023(7) 0.000
I6 0.1227(13) 0.0657(8) 0.0480(6) 0.0326(6) 0.0001(5) -0.0117(7)
I7 0.0292(8) 0.0290(7) 0.0291(6) 0.000 -0.0011(7) 0.000
I8 0.0868(14) 0.0564(10) 0.0447(9) -0.0267(8) 0.000 0.000
I9 0.0321(7) 0.0296(6) 0.0299(7) 0.000 -0.0009(7) 0.000
N2 0.070(9) 0.079(9) 0.078(7) 0.029(6) 0.012(10) -0.005(9)
C2 0.072(8) 0.100(10) 0.069(7) 0.025(7) 0.003(7) -0.002(9)
C3 0.020(6) 0.067(8) 0.047(6) 0.003(4) 0.001(5) 0.004(7)
C4 0.027(6) 0.051(7) 0.094(8) 0.008(6) 0.014(9) 0.004(7)
C5 0.045(7) 0.084(9) 0.079(7) -0.049(7) 0.006(10) -0.006(9)
C6 0.066(11) 0.121(12) 0.050(8) -0.005(6) -0.010(9) -0.002(14)
C7 0.037(7) 0.060(7) 0.070(7) 0.001(6) 0.007(9) 0.012(8)
N1A 0.102(18) 0.09(2) 0.044(15) 0.000(16) 0.010(14) -0.004(15)
C1A 0.08(2) 0.054(18) 0.06(2) 0.014(17) -0.038(18) 0.004(15)
N1B 0.087(15) 0.13(3) 0.066(17) -0.002(19) -0.007(13) 0.006(17)
C1B 0.072(11) 0.07(2) 0.025(13) 0.006(15) 0.007(11) -0.024(13)

loop_
_atom_type_symbol
_atom_type_description
_atom_type_scat_dispersion_real
_atom_type_scat_dispersion_imag
_atom_type_scat_source
C C 0.0033 0.0016 'International Tables Vol C Tables 4.2.6.8 and 6.1.1.4'
H H 0.0000 0.0000 'International Tables Vol C Tables 4.2.6.8 and 6.1.1.4'
I I -0.4742 1.8119 'International Tables Vol C Tables 4.2.6.8 and 6.1.1.4'
N N 0.0061 0.0033 'International Tables Vol C Tables 4.2.6.8 and 6.1.1.4'
Pb Pb -3.3944 10.1111 'International Tables Vol C Tables 4.2.6.8 and 6.1.1.4'

loop_
_geom_angle_atom_site_label_1
_geom_angle_atom_site_label_2
_geom_angle_atom_site_label_3
_geom_angle
_geom_angle_site_symmetry_1
_geom_angle_site_symmetry_3
_geom_angle_publ_flag
I1 Pb1 I2 88.73(2) . . ?
I1 Pb1 I3 88.69(2) . . ?
I1 Pb1 I4 90.260(18) . . ?
I1 Pb1 I5 87.68(3) . . ?
I1 Pb1 I6 173.47(4) . . ?
I2 Pb1 I3 91.41(4) . . ?
I2 Pb1 I4 86.71(4) . . ?
I2 Pb1 I5 171.83(4) . . ?
I2 Pb1 I6 97.44(4) . . ?
I4 Pb1 I3 177.87(3) . . ?
I5 Pb1 I3 95.84(3) . . ?
I5 Pb1 I4 85.967(19) . . ?
I6 Pb1 I3 93.26(5) . . ?
I6 Pb1 I4 87.98(5) . . ?
I6 Pb1 I5 85.92(3) . . ?
I4 Pb2 I3 177.26(3) 8_556 8_456 ?
I4 Pb2 I9 91.668(19) 8_556 . ?
I6 Pb2 I3 89.97(6) . 8_456 ?
I6 Pb2 I4 90.67(5) . 8_556 ?
I6 Pb2 I7 89.85(3) . . ?
I6 Pb2 I8 93.65(4) . . ?
I6 Pb2 I9 177.52(5) . . ?
I7 Pb2 I3 95.25(3) . 8_456 ?
I7 Pb2 I4 87.420(19) . 8_556 ?
I7 Pb2 I8 174.69(4) . . ?
I7 Pb2 I9 89.43(3) . . ?
I8 Pb2 I3 88.75(5) . 8_456 ?
I8 Pb2 I4 88.55(5) . 8_556 ?
I8 Pb2 I9 87.23(2) . . ?
I9 Pb2 I3 87.73(2) . 8_456 ?
Pb1 I1 Pb1 93.33(4) 3_656 . ?
Pb1 I2 Pb1 165.80(8) 4_556 . ?
Pb2 I3 Pb1 167.91(5) 8_556 . ?
Pb2 I4 Pb1 172.68(3) 8_456 . ?
Pb1 I5 Pb1 91.31(4) . 3_656 ?
Pb2 I6 Pb1 175.31(8) . . ?
Pb2 I7 Pb2 91.56(4) 3_655 . ?
Pb2 I8 Pb2 170.27(9) . 4_566 ?
Pb2 I9 Pb2 89.57(4) 3_655 . ?
C6 N2 H2 121.0 . . ?
C6 N2 C7 118.1(15) . . ?
C7 N2 H2 121.0 . . ?
C3 C2 H2A 109.6 . . ?
N1A C2 H2A 109.6 . . ?
N1A C2 C3 115(2) . . ?
N1A C2 C1A 109(3) . . ?
C1A C2 H2A 109.6 . . ?
C1A C2 C3 104(2) . . ?
N1B C2 C3 123(2) . . ?
N1B C2 C1B 122(3) . . ?
C1B C2 C3 109(2) . . ?
C4 C3 C2 116.7(13) . . ?
C7 C3 C2 123.6(13) . . ?
C7 C3 C4 119.6(14) . . ?
C3 C4 H4 119.8 . . ?
C5 C4 C3 120.3(14) . . ?
C5 C4 H4 119.8 . . ?
C4 C5 H5 121.5 . . ?
C6 C5 C4 117.0(15) . . ?
C6 C5 H5 121.5 . . ?
N2 C6 C5 123.7(18) . . ?
N2 C6 H6 118.2 . . ?
C5 C6 H6 118.2 . . ?
N2 C7 H7 119.4 . . ?
C3 C7 N2 121.2(15) . . ?
C3 C7 H7 119.4 . . ?
C2 N1A H1AA 109.5 . . ?
C2 N1A H1AB 109.5 . . ?
C2 N1A H1AC 109.5 . . ?
H1AA N1A H1AB 109.5 . . ?
H1AA N1A H1AC 109.5 . . ?
H1AB N1A H1AC 109.5 . . ?
C2 C1A H1AD 109.5 . . ?
C2 C1A H1AE 109.5 . . ?
C2 C1A H1AF 109.5 . . ?
H1AD C1A H1AE 109.5 . . ?
H1AD C1A H1AF 109.5 . . ?
H1AE C1A H1AF 109.5 . . ?
C2 N1B H1BA 109.5 . . ?
C2 N1B H1BB 109.5 . . ?
C2 N1B H1BC 109.5 . . ?
H1BA N1B H1BB 109.5 . . ?
H1BA N1B H1BC 109.5 . . ?
H1BB N1B H1BC 109.5 . . ?
C2 C1B H1BD 109.5 . . ?
C2 C1B H1BE 109.5 . . ?
C2 C1B H1BF 109.5 . . ?
H1BD C1B H1BE 109.5 . . ?
H1BD C1B H1BF 109.5 . . ?
H1BE C1B H1BF 109.5 . . ?

loop_
_geom_bond_atom_site_label_1
_geom_bond_atom_site_label_2
_geom_bond_distance
_geom_bond_site_symmetry_2
_geom_bond_publ_flag
Pb1 I1 3.1638(11) . ?
Pb1 I2 3.1821(6) . ?
Pb1 I3 3.2788(13) . ?
Pb1 I4 3.2412(12) . ?
Pb1 I5 3.2176(11) . ?
Pb1 I6 3.2020(15) . ?
Pb2 I3 3.2678(12) 8_456 ?
Pb2 I4 3.2247(12) 8_556 ?
Pb2 I6 3.1507(14) . ?
Pb2 I7 3.1735(11) . ?
Pb2 I8 3.1925(5) . ?
Pb2 I9 3.2284(12) . ?
N2 H2 0.8600 . ?
N2 C6 1.33(2) . ?
N2 C7 1.348(19) . ?
C2 H2A 0.9800 . ?
C2 C3 1.554(19) . ?
C2 N1A 1.42(2) . ?
C2 C1A 1.51(2) . ?
C2 N1B 1.42(2) . ?
C2 C1B 1.47(2) . ?
C3 C4 1.371(16) . ?
C3 C7 1.335(16) . ?
C4 H4 0.9300 . ?
C4 C5 1.36(2) . ?
C5 H5 0.9300 . ?
C5 C6 1.35(2) . ?
C6 H6 0.9300 . ?
C7 H7 0.9300 . ?
N1A H1AA 0.8900 . ?
N1A H1AB 0.8900 . ?
N1A H1AC 0.8900 . ?
C1A H1AD 0.9600 . ?
C1A H1AE 0.9600 . ?
C1A H1AF 0.9600 . ?
N1B H1BA 0.8900 . ?
N1B H1BB 0.8900 . ?
N1B H1BC 0.8900 . ?
C1B H1BD 0.9600 . ?
C1B H1BE 0.9600 . ?
C1B H1BF 0.9600 . ?

loop_
_geom_torsion_atom_site_label_1
_geom_torsion_atom_site_label_2
_geom_torsion_atom_site_label_3
_geom_torsion_atom_site_label_4
_geom_torsion
_geom_torsion_site_symmetry_1
_geom_torsion_site_symmetry_2
_geom_torsion_site_symmetry_3
_geom_torsion_site_symmetry_4
_geom_torsion_publ_flag
C2 C3 C4 C5 -179.5(19) . . . . ?
C2 C3 C7 N2 176.3(18) . . . . ?
C3 C4 C5 C6 2(3) . . . . ?
C4 C3 C7 N2 -4(3) . . . . ?
C4 C5 C6 N2 -2(3) . . . . ?
C6 N2 C7 C3 4(3) . . . . ?
C7 N2 C6 C5 -1(3) . . . . ?
C7 C3 C4 C5 0(2) . . . . ?
N1A C2 C3 C4 -123(2) . . . . ?
N1A C2 C3 C7 57(3) . . . . ?
C1A C2 C3 C4 117(3) . . . . ?
C1A C2 C3 C7 -62(3) . . . . ?
N1B C2 C3 C4 110(3) . . . . ?
N1B C2 C3 C7 -70(4) . . . . ?
C1B C2 C3 C4 -99(2) . . . . ?
C1B C2 C3 C7 81(3) . . . . ?
